data_7034329
loop_
_publ_author_name
'Buchalski, Piotr'
'Pacholski, Roman'
'Chodkiewicz, Krzysztof'
'Buchowicz, W\/lodzimierz'
'Suwi\'nska, Kinga'
'Shkurenko, Aleksander'

_publ_section_title
;
 Novel imidazolium and imidazolinium salts containing the
 9-nickelafluorenyl anion - synthesis, structures and reactivity.
;
_journal_issue 16
_journal_name_full 'Dalton transactions (Cambridge, England : 2003)'
_journal_page_first 7169
_journal_page_last 7176
_journal_paper_doi 10.1039/c4dt03786c
_journal_volume 44
_journal_year 2015
_chemical_formula_sum 'C42 H46 N2 Ni O'
_chemical_formula_weight 653.52
_chemical_name_common PW34
_chemical_name_systematic
;
 ?
;
_space_group_IT_number 14
_symmetry_cell_setting monoclinic
_symmetry_space_group_name_Hall '-P 2yn'
_symmetry_space_group_name_H-M 'P 1 21/n 1'
_atom_sites_solution_hydrogens geom
_atom_sites_solution_primary direct
_atom_sites_solution_secondary difmap
_audit_creation_method SHELXL-97
_audit_update_record
;
2014-12-10 deposited with the CCDC.
2015-03-06 downloaded from the CCDC.
;
_cell_angle_alpha 90.00
_cell_angle_beta 101.257(2)
_cell_angle_gamma 90.00
_cell_formula_units_Z 4
_cell_length_a 13.0464(6)
_cell_length_b 17.1568(8)
_cell_length_c 15.5211(6)
_cell_measurement_reflns_used 7165
_cell_measurement_temperature 100(2)
_cell_measurement_theta_max 27.485
_cell_measurement_theta_min 2.546
_cell_volume 3407.3(3)
_computing_cell_refinement 'Denzo and Scalepak (Otwinowski & Minor, 1997)'
_computing_data_collection 'Collect data collection software (Nonius B.V., 1998)'
_computing_data_reduction 'Denzo and Scalepak (Otwinowski & Minor, 1997)'
_computing_structure_refinement 'SHELXL-97 (Sheldrick, 1997)'
_computing_structure_solution
'SIR97 (Altomare A., Burla M.C., Camalli M., Cascarano, Giacovazzo, Guagliardi , Moliterni, Polidori, Spagna,1999))'
_diffrn_ambient_temperature 100(2)
_diffrn_detector_area_resol_mean 8.3
_diffrn_measured_fraction_theta_full 0.992
_diffrn_measured_fraction_theta_max 0.992
_diffrn_measurement_device_type KappaApexII
_diffrn_measurement_method CCD
_diffrn_radiation_monochromator graphite
_diffrn_radiation_source 'fine-focus sealed tube'
_diffrn_radiation_type MoK\a
_diffrn_radiation_wavelength 0.71073
_diffrn_reflns_av_R_equivalents 0.094
_diffrn_reflns_av_sigmaI/netI 0.1326
_diffrn_reflns_limit_h_max 14
_diffrn_reflns_limit_h_min -14
_diffrn_reflns_limit_k_max 19
_diffrn_reflns_limit_k_min -19
_diffrn_reflns_limit_l_max 17
_diffrn_reflns_limit_l_min -17
_diffrn_reflns_number 22387
_diffrn_reflns_theta_full 23.25
_diffrn_reflns_theta_max 23.25
_diffrn_reflns_theta_min 2.56
_exptl_absorpt_coefficient_mu 0.605
_exptl_absorpt_correction_type none
_exptl_crystal_colour brown
_exptl_crystal_density_diffrn 1.274
_exptl_crystal_density_method 'not measured'
_exptl_crystal_description needle
_exptl_crystal_F_000 1392
_exptl_crystal_size_max 0.35
_exptl_crystal_size_mid 0.15
_exptl_crystal_size_min 0.10
_refine_diff_density_max 0.396
_refine_diff_density_min -0.370
_refine_diff_density_rms 0.089
_refine_ls_extinction_method none
_refine_ls_goodness_of_fit_ref 1.08
_refine_ls_hydrogen_treatment riding
_refine_ls_matrix_type full
_refine_ls_number_parameters 421
_refine_ls_number_reflns 4859
_refine_ls_number_restraints 0
_refine_ls_restrained_S_all 1.08
_refine_ls_R_factor_all 0.122
_refine_ls_R_factor_gt 0.073
_refine_ls_shift/su_max 0.000
_refine_ls_shift/su_mean 0.000
_refine_ls_structure_factor_coef Fsqd
_refine_ls_weighting_details 'calc w=1/[\s^2^(Fo^2^)+(0.0000P)^2^+7.1176P] where P=(Fo^2^+2Fc^2^)/3'
_refine_ls_weighting_scheme calc
_refine_ls_wR_factor_gt 0.124
_refine_ls_wR_factor_ref 0.140
_reflns_number_gt 3240
_reflns_number_total 4859
_reflns_threshold_expression >2\s(I)
_cod_data_source_file c4dt03786c2.cif
_cod_data_source_block 3
_cod_depositor_comments 'Adding full bibliography for 7034327--7034332.cif.'
_cod_original_sg_symbol_H-M P21/n
_cod_database_code 7034329

loop_
_symmetry_equiv_pos_as_xyz
'x, y, z'
'-x+1/2, y+1/2, -z+1/2'
'-x, -y, -z'
'x-1/2, -y-1/2, z-1/2'

loop_
_atom_site_label
_atom_site_type_symbol
_atom_site_fract_x
_atom_site_fract_y
_atom_site_fract_z
_atom_site_U_iso_or_equiv
_atom_site_adp_type
_atom_site_occupancy
_atom_site_symmetry_multiplicity
_atom_site_calc_flag
_atom_site_refinement_flags
C1 C 0.7139(4) 0.0529(3) 0.3081(3) 0.0196(14) Uani 1 1 d .
H1 H 0.7202 0.1080 0.3050 0.024 Uiso 1 1 calc R
C2 C 0.7106(4) -0.0726(3) 0.2742(4) 0.0240(15) Uani 1 1 d .
H2 H 0.7144 -0.1192 0.2419 0.029 Uiso 1 1 calc R
C3 C 0.6926(4) -0.0670(3) 0.3574(3) 0.0223(14) Uani 1 1 d .
H3 H 0.6810 -0.1087 0.3946 0.027 Uiso 1 1 calc R
C4 C 0.6771(4) 0.0432(3) 0.4594(3) 0.0187(13) Uani 1 1 d .
C5 C 0.5811(4) 0.0785(3) 0.4609(3) 0.0215(14) Uani 1 1 d .
C6 C 0.5662(4) 0.1090(3) 0.5406(3) 0.0233(14) Uani 1 1 d .
H6 H 0.5014 0.1332 0.5432 0.028 Uiso 1 1 calc R
C7 C 0.6423(5) 0.1054(3) 0.6162(3) 0.0246(15) Uani 1 1 d .
C8 C 0.7369(4) 0.0698(3) 0.6115(4) 0.0242(15) Uani 1 1 d .
H8 H 0.7897 0.0669 0.6630 0.029 Uiso 1 1 calc R
C9 C 0.7565(4) 0.0383(3) 0.5341(3) 0.0198(14) Uani 1 1 d .
C10 C 0.4957(4) 0.0815(3) 0.3798(4) 0.0306(16) Uani 1 1 d .
H10A H 0.4287 0.0923 0.3969 0.046 Uiso 1 1 calc R
H10B H 0.4919 0.0313 0.3493 0.046 Uiso 1 1 calc R
H10C H 0.5113 0.1228 0.3407 0.046 Uiso 1 1 calc R
C11 C 0.6218(5) 0.1380(4) 0.7017(3) 0.0374(17) Uani 1 1 d .
H11A H 0.6734 0.1785 0.7232 0.056 Uiso 1 1 calc R
H11B H 0.6273 0.0961 0.7453 0.056 Uiso 1 1 calc R
H11C H 0.5515 0.1605 0.6921 0.056 Uiso 1 1 calc R
C12 C 0.8594(4) -0.0023(3) 0.5331(4) 0.0305(16) Uani 1 1 d .
H12A H 0.9158 0.0248 0.5727 0.046 Uiso 1 1 calc R
H12B H 0.8733 -0.0017 0.4733 0.046 Uiso 1 1 calc R
H12C H 0.8555 -0.0564 0.5526 0.046 Uiso 1 1 calc R
C13 C 0.7486(4) 0.0218(3) 0.1613(3) 0.0152(13) Uani 1 1 d .
C14 C 0.8515(4) 0.0130(3) 0.1524(3) 0.0208(14) Uani 1 1 d .
C15 C 0.8748(5) 0.0291(3) 0.0701(4) 0.0245(15) Uani 1 1 d .
H15 H 0.9444 0.0224 0.0617 0.029 Uiso 1 1 calc R
C16 C 0.7987(5) 0.0549(3) 0.0001(3) 0.0219(14) Uani 1 1 d .
C17 C 0.6982(5) 0.0628(3) 0.0134(4) 0.0258(15) Uani 1 1 d .
H17 H 0.6459 0.0797 -0.0343 0.031 Uiso 1 1 calc R
C18 C 0.6691(4) 0.0472(3) 0.0940(4) 0.0228(14) Uani 1 1 d .
C19 C 0.5588(4) 0.0595(3) 0.1087(4) 0.0310(16) Uani 1 1 d .
H19A H 0.5356 0.0128 0.1357 0.046 Uiso 1 1 calc R
H19B H 0.5121 0.0693 0.0522 0.046 Uiso 1 1 calc R
H19C H 0.5575 0.1043 0.1476 0.046 Uiso 1 1 calc R
C20 C 0.9369(4) -0.0128(3) 0.2273(4) 0.0331(16) Uani 1 1 d .
H20A H 0.9366 0.0206 0.2785 0.050 Uiso 1 1 calc R
H20B H 1.0048 -0.0088 0.2096 0.050 Uiso 1 1 calc R
H20C H 0.9247 -0.0670 0.2425 0.050 Uiso 1 1 calc R
C21 C 0.8269(5) 0.0736(3) -0.0874(3) 0.0349(17) Uani 1 1 d .
H21A H 0.8203 0.0265 -0.1238 0.052 Uiso 1 1 calc R
H21B H 0.8990 0.0926 -0.0781 0.052 Uiso 1 1 calc R
H21C H 0.7796 0.1139 -0.1172 0.052 Uiso 1 1 calc R
C22 C 0.7979(4) 0.2393(3) 0.1831(3) 0.0167(13) Uani 1 1 d .
C23 C 0.8697(4) 0.2331(3) 0.1280(3) 0.0214(14) Uani 1 1 d .
H23 H 0.9399 0.2195 0.1525 0.026 Uiso 1 1 calc R
C24 C 0.8415(4) 0.2464(3) 0.0373(3) 0.0226(14) Uani 1 1 d .
H24 H 0.8924 0.2430 0.0012 0.027 Uiso 1 1 calc R
C25 C 0.7383(5) 0.2645(3) 0.0005(3) 0.0237(14) Uani 1 1 d .
H25 H 0.7186 0.2734 -0.0609 0.028 Uiso 1 1 calc R
C26 C 0.6644(5) 0.2695(3) 0.0528(3) 0.0227(14) Uani 1 1 d .
H26 H 0.5939 0.2816 0.0275 0.027 Uiso 1 1 calc R
C27 C 0.6936(4) 0.2567(3) 0.1431(3) 0.0174(13) Uani 1 1 d .
C28 C 0.6254(4) 0.2645(3) 0.2069(3) 0.0183(13) Uani 1 1 d .
C29 C 0.5185(4) 0.2801(3) 0.1893(4) 0.0210(14) Uani 1 1 d .
H29 H 0.4824 0.2846 0.1301 0.025 Uiso 1 1 calc R
C30 C 0.4639(5) 0.2890(3) 0.2570(4) 0.0296(15) Uani 1 1 d .
H30 H 0.3911 0.2997 0.2444 0.036 Uiso 1 1 calc R
C31 C 0.5168(5) 0.2822(3) 0.3431(4) 0.0312(16) Uani 1 1 d .
H31 H 0.4804 0.2886 0.3900 0.037 Uiso 1 1 calc R
C32 C 0.6240(5) 0.2658(3) 0.3611(4) 0.0239(14) Uani 1 1 d .
H32 H 0.6592 0.2613 0.4205 0.029 Uiso 1 1 calc R
C33 C 0.6807(4) 0.2560(3) 0.2948(3) 0.0182(13) Uani 1 1 d .
C34 C 0.9883(4) 0.2098(3) 0.3442(4) 0.0257(15) Uani 1 1 d .
H34 H 1.0278 0.1918 0.3029 0.031 Uiso 1 1 calc R
C35 C 0.9342(5) 0.1627(3) 0.3942(4) 0.0311(16) Uani 1 1 d .
H35 H 0.9345 0.1073 0.3951 0.037 Uiso 1 1 calc R
C36 C 0.8791(4) 0.2113(3) 0.4432(4) 0.0271(15) Uani 1 1 d .
H36 H 0.8330 0.1949 0.4800 0.033 Uiso 1 1 calc R
C37 C 0.9061(4) 0.2898(3) 0.4264(3) 0.0251(15) Uani 1 1 d .
H37 H 0.8824 0.3350 0.4519 0.030 Uiso 1 1 calc R
C38 C 0.9740(4) 0.2890(3) 0.3657(4) 0.0264(15) Uani 1 1 d .
H38 H 1.0043 0.3332 0.3435 0.032 Uiso 1 1 calc R
C39 C 0.7313(5) 0.3717(4) 0.7401(4) 0.0402(18) Uani 1 1 d .
H39A H 0.7450 0.3211 0.7709 0.048 Uiso 1 1 calc R
H39B H 0.7375 0.4137 0.7846 0.048 Uiso 1 1 calc R
C40 C 0.8080(5) 0.3847(3) 0.6801(4) 0.0390(18) Uani 1 1 d .
H40A H 0.8762 0.3598 0.7035 0.047 Uiso 1 1 calc R
H40B H 0.8190 0.4410 0.6709 0.047 Uiso 1 1 calc R
C41 C 0.7533(5) 0.3457(4) 0.5960(4) 0.0473(19) Uani 1 1 d .
H41A H 0.7657 0.3747 0.5439 0.057 Uiso 1 1 calc R
H41B H 0.7780 0.2914 0.5928 0.057 Uiso 1 1 calc R
C42 C 0.6396(5) 0.3474(4) 0.6015(4) 0.0377(17) Uani 1 1 d .
H42A H 0.6014 0.3838 0.5570 0.045 Uiso 1 1 calc R
H42B H 0.6087 0.2949 0.5897 0.045 Uiso 1 1 calc R
Ni1 Ni 0.82561(5) 0.23650(4) 0.30740(4) 0.0180(2) Uani 1 1 d .
N2 N 0.7225(3) 0.0025(2) 0.2458(3) 0.0197(11) Uani 1 1 d .
N4 N 0.6945(3) 0.0117(2) 0.3769(3) 0.0194(11) Uani 1 1 d .
O1 O 0.6311(3) 0.3721(3) 0.6867(3) 0.0538(14) Uani 1 1 d .

loop_
_atom_site_aniso_label
_atom_site_aniso_U_11
_atom_site_aniso_U_22
_atom_site_aniso_U_33
_atom_site_aniso_U_23
_atom_site_aniso_U_13
_atom_site_aniso_U_12
C1 0.024(4) 0.017(3) 0.016(3) 0.004(3) -0.001(3) 0.002(3)
C2 0.024(4) 0.012(3) 0.037(4) -0.001(3) 0.010(3) 0.001(3)
C3 0.032(4) 0.013(3) 0.023(3) -0.001(3) 0.010(3) 0.001(3)
C4 0.027(4) 0.016(3) 0.015(3) 0.000(3) 0.009(3) -0.003(3)
C5 0.025(4) 0.017(3) 0.022(3) 0.001(3) 0.004(3) 0.001(3)
C6 0.019(4) 0.023(3) 0.028(4) 0.001(3) 0.005(3) 0.001(3)
C7 0.029(4) 0.020(3) 0.025(3) -0.009(3) 0.006(3) -0.004(3)
C8 0.025(4) 0.024(3) 0.021(3) 0.001(3) -0.002(3) -0.002(3)
C9 0.022(4) 0.010(3) 0.026(3) 0.004(3) 0.003(3) 0.000(3)
C10 0.026(4) 0.026(3) 0.037(4) -0.003(3) 0.000(3) 0.005(3)
C11 0.047(5) 0.041(4) 0.026(4) -0.005(3) 0.010(3) 0.007(3)
C12 0.026(4) 0.033(4) 0.030(4) -0.009(3) -0.001(3) 0.008(3)
C13 0.022(4) 0.007(3) 0.017(3) 0.001(2) 0.005(3) -0.003(2)
C14 0.026(4) 0.011(3) 0.025(3) 0.001(3) 0.004(3) -0.003(3)
C15 0.026(4) 0.015(3) 0.035(4) -0.003(3) 0.012(3) -0.005(3)
C16 0.028(4) 0.020(3) 0.020(3) -0.003(3) 0.008(3) -0.009(3)
C17 0.029(4) 0.018(3) 0.026(4) 0.001(3) -0.006(3) 0.000(3)
C18 0.029(4) 0.015(3) 0.027(3) -0.002(3) 0.012(3) -0.001(3)
C19 0.025(4) 0.031(4) 0.035(4) 0.002(3) 0.000(3) 0.006(3)
C20 0.026(4) 0.036(4) 0.037(4) 0.000(3) 0.006(3) 0.009(3)
C21 0.049(5) 0.031(4) 0.027(4) 0.002(3) 0.013(3) -0.009(3)
C22 0.020(3) 0.011(3) 0.019(3) -0.001(2) 0.002(3) 0.000(3)
C23 0.023(4) 0.017(3) 0.023(3) -0.004(3) 0.001(3) -0.002(3)
C24 0.029(4) 0.023(3) 0.017(3) -0.005(3) 0.008(3) -0.003(3)
C25 0.034(4) 0.021(3) 0.014(3) 0.001(3) 0.000(3) -0.004(3)
C26 0.023(4) 0.017(3) 0.027(3) -0.004(3) 0.001(3) -0.011(3)
C27 0.019(3) 0.013(3) 0.020(3) 0.000(3) 0.000(3) -0.001(3)
C28 0.022(4) 0.012(3) 0.019(3) -0.001(2) 0.000(3) -0.005(3)
C29 0.021(4) 0.016(3) 0.024(3) -0.007(3) 0.000(3) 0.000(3)
C30 0.022(4) 0.023(3) 0.047(4) 0.007(3) 0.012(3) 0.004(3)
C31 0.035(4) 0.028(4) 0.034(4) 0.002(3) 0.013(3) 0.001(3)
C32 0.032(4) 0.018(3) 0.020(3) 0.000(3) 0.002(3) -0.001(3)
C33 0.021(3) 0.009(3) 0.025(3) -0.005(3) 0.006(3) -0.001(3)
C34 0.015(3) 0.036(4) 0.024(3) -0.006(3) -0.002(3) 0.006(3)
C35 0.032(4) 0.024(3) 0.030(4) -0.002(3) -0.012(3) 0.004(3)
C36 0.023(4) 0.028(4) 0.027(3) 0.006(3) -0.003(3) -0.002(3)
C37 0.033(4) 0.021(3) 0.022(3) -0.003(3) 0.005(3) 0.003(3)
C38 0.023(4) 0.027(4) 0.027(3) 0.006(3) 0.000(3) -0.016(3)
C39 0.039(5) 0.046(4) 0.033(4) -0.008(3) 0.002(4) -0.009(3)
C40 0.028(4) 0.032(4) 0.054(4) 0.003(3) 0.000(4) 0.003(3)
C41 0.032(5) 0.075(5) 0.032(4) -0.003(4) 0.001(3) 0.004(4)
C42 0.037(5) 0.039(4) 0.039(4) -0.008(3) 0.012(3) -0.001(3)
Ni1 0.0186(4) 0.0174(4) 0.0173(4) 0.0003(3) 0.0017(3) 0.0005(3)
N2 0.026(3) 0.013(3) 0.020(3) -0.003(2) 0.004(2) -0.001(2)
N4 0.022(3) 0.013(3) 0.023(3) -0.002(2) 0.001(2) 0.002(2)
O1 0.036(3) 0.086(4) 0.045(3) -0.018(3) 0.020(2) -0.007(3)

loop_
_atom_type_symbol
_atom_type_description
_atom_type_scat_dispersion_real
_atom_type_scat_dispersion_imag
_atom_type_scat_source
C C 0.0033 0.0016 'International Tables Vol C Tables 4.2.6.8 and 6.1.1.4'
H H 0.0000 0.0000 'International Tables Vol C Tables 4.2.6.8 and 6.1.1.4'
Ni Ni 0.3393 1.1124 'International Tables Vol C Tables 4.2.6.8 and 6.1.1.4'
N N 0.0061 0.0033 'International Tables Vol C Tables 4.2.6.8 and 6.1.1.4'
O O 0.0106 0.0060 'International Tables Vol C Tables 4.2.6.8 and 6.1.1.4'

loop_
_geom_angle_atom_site_label_1
_geom_angle_atom_site_label_2
_geom_angle_atom_site_label_3
_geom_angle
N2 C1 N4 107.1(5)
N2 C1 H1 126.5
N4 C1 H1 126.5
C3 C2 N2 106.7(5)
C3 C2 H2 126.6
N2 C2 H2 126.6
C2 C3 N4 106.2(5)
C2 C3 H3 126.9
N4 C3 H3 126.9
C5 C4 C9 122.3(5)
C5 C4 N4 118.2(5)
C9 C4 N4 119.5(5)
C6 C5 C4 117.4(5)
C6 C5 C10 121.4(5)
C4 C5 C10 121.3(5)
C7 C6 C5 122.4(5)
C7 C6 H6 118.8
C5 C6 H6 118.8
C6 C7 C8 118.2(5)
C6 C7 C11 120.5(5)
C8 C7 C11 121.3(5)
C9 C8 C7 122.2(5)
C9 C8 H8 118.9
C7 C8 H8 118.9
C8 C9 C4 117.6(5)
C8 C9 C12 120.2(5)
C4 C9 C12 122.2(5)
C5 C10 H10A 109.5
C5 C10 H10B 109.5
H10A C10 H10B 109.5
C5 C10 H10C 109.5
H10A C10 H10C 109.5
H10B C10 H10C 109.5
C7 C11 H11A 109.5
C7 C11 H11B 109.5
H11A C11 H11B 109.5
C7 C11 H11C 109.5
H11A C11 H11C 109.5
H11B C11 H11C 109.5
C9 C12 H12A 109.5
C9 C12 H12B 109.5
H12A C12 H12B 109.5
C9 C12 H12C 109.5
H12A C12 H12C 109.5
H12B C12 H12C 109.5
C14 C13 C18 123.6(5)
C14 C13 N2 117.8(5)
C18 C13 N2 118.5(5)
C13 C14 C15 117.3(5)
C13 C14 C20 122.6(5)
C15 C14 C20 120.2(5)
C16 C15 C14 121.8(6)
C16 C15 H15 119.1
C14 C15 H15 119.1
C17 C16 C15 118.0(5)
C17 C16 C21 121.5(5)
C15 C16 C21 120.5(6)
C16 C17 C18 123.3(5)
C16 C17 H17 118.4
C18 C17 H17 118.4
C13 C18 C17 116.0(5)
C13 C18 C19 121.4(5)
C17 C18 C19 122.6(5)
C18 C19 H19A 109.5
C18 C19 H19B 109.5
H19A C19 H19B 109.5
C18 C19 H19C 109.5
H19A C19 H19C 109.5
H19B C19 H19C 109.5
C14 C20 H20A 109.5
C14 C20 H20B 109.5
H20A C20 H20B 109.5
C14 C20 H20C 109.5
H20A C20 H20C 109.5
H20B C20 H20C 109.5
C16 C21 H21A 109.5
C16 C21 H21B 109.5
H21A C21 H21B 109.5
C16 C21 H21C 109.5
H21A C21 H21C 109.5
H21B C21 H21C 109.5
C23 C22 C27 116.9(5)
C23 C22 Ni1 127.4(4)
C27 C22 Ni1 115.4(4)
C22 C23 C24 121.9(5)
C22 C23 H23 119.1
C24 C23 H23 119.1
C25 C24 C23 119.4(5)
C25 C24 H24 120.3
C23 C24 H24 120.3
C26 C25 C24 120.3(5)
C26 C25 H25 119.8
C24 C25 H25 119.8
C25 C26 C27 119.7(5)
C25 C26 H26 120.2
C27 C26 H26 120.2
C26 C27 C22 121.7(5)
C26 C27 C28 125.7(5)
C22 C27 C28 112.5(4)
C29 C28 C33 120.6(5)
C29 C28 C27 127.1(5)
C33 C28 C27 112.3(5)
C30 C29 C28 120.9(5)
C30 C29 H29 119.5
C28 C29 H29 119.5
C31 C30 C29 119.3(6)
C31 C30 H30 120.4
C29 C30 H30 120.4
C30 C31 C32 120.0(6)
C30 C31 H31 120.0
C32 C31 H31 120.0
C33 C32 C31 122.1(5)
C33 C32 H32 118.9
C31 C32 H32 118.9
C32 C33 C28 117.1(5)
C32 C33 Ni1 127.6(4)
C28 C33 Ni1 115.3(4)
C35 C34 C38 108.5(5)
C35 C34 Ni1 72.0(3)
C38 C34 Ni1 71.8(3)
C35 C34 H34 125.8
C38 C34 H34 125.8
Ni1 C34 H34 122.1
C34 C35 C36 108.7(5)
C34 C35 Ni1 69.9(3)
C36 C35 Ni1 69.5(3)
C34 C35 H35 125.6
C36 C35 H35 125.6
Ni1 C35 H35 126.5
C35 C36 C37 106.8(6)
C35 C36 Ni1 72.0(3)
C37 C36 Ni1 71.0(3)
C35 C36 H36 126.6
C37 C36 H36 126.6
Ni1 C36 H36 122.2
C38 C37 C36 108.7(5)
C38 C37 Ni1 71.7(3)
C36 C37 Ni1 70.0(3)
C38 C37 H37 125.6
C36 C37 H37 125.6
Ni1 C37 H37 124.2
C37 C38 C34 107.1(5)
C37 C38 Ni1 70.0(3)
C34 C38 Ni1 69.6(3)
C37 C38 H38 126.4
C34 C38 H38 126.4
Ni1 C38 H38 125.5
O1 C39 C40 106.7(5)
O1 C39 H39A 110.4
C40 C39 H39A 110.4
O1 C39 H39B 110.4
C40 C39 H39B 110.4
H39A C39 H39B 108.6
C39 C40 C41 102.0(5)
C39 C40 H40A 111.4
C41 C40 H40A 111.4
C39 C40 H40B 111.4
C41 C40 H40B 111.4
H40A C40 H40B 109.2
C42 C41 C40 104.3(5)
C42 C41 H41A 110.9
C40 C41 H41A 110.9
C42 C41 H41B 110.9
C40 C41 H41B 110.9
H41A C41 H41B 108.9
O1 C42 C41 108.5(5)
O1 C42 H42A 110.0
C41 C42 H42A 110.0
O1 C42 H42B 110.0
C41 C42 H42B 110.0
H42A C42 H42B 108.4
C33 Ni1 C22 84.4(2)
C33 Ni1 C36 105.4(2)
C22 Ni1 C36 166.8(2)
C33 Ni1 C34 170.3(2)
C22 Ni1 C34 105.1(2)
C36 Ni1 C34 64.9(2)
C33 Ni1 C37 109.0(2)
C22 Ni1 C37 146.2(2)
C36 Ni1 C37 39.06(19)
C34 Ni1 C37 64.4(2)
C33 Ni1 C35 133.4(2)
C22 Ni1 C35 128.4(2)
C36 Ni1 C35 38.5(2)
C34 Ni1 C35 38.1(2)
C37 Ni1 C35 64.0(2)
C33 Ni1 C38 139.7(2)
C22 Ni1 C38 113.1(2)
C36 Ni1 C38 65.0(2)
C34 Ni1 C38 38.6(2)
C37 Ni1 C38 38.3(2)
C35 Ni1 C38 63.9(2)
C1 N2 C2 110.3(5)
C1 N2 C13 125.5(4)
C2 N2 C13 124.1(4)
C1 N4 C3 109.7(4)
C1 N4 C4 126.3(4)
C3 N4 C4 124.0(4)
C39 O1 C42 108.5(5)

loop_
_geom_bond_atom_site_label_1
_geom_bond_atom_site_label_2
_geom_bond_distance
C1 N2 1.318(6)
C1 N4 1.346(6)
C1 H1 0.9500
C2 C3 1.360(7)
C2 N2 1.381(6)
C2 H2 0.9500
C3 N4 1.382(6)
C3 H3 0.9500
C4 C5 1.395(7)
C4 C9 1.399(7)
C4 N4 1.448(6)
C5 C6 1.391(7)
C5 C10 1.510(7)
C6 C7 1.382(7)
C6 H6 0.9500
C7 C8 1.392(8)
C7 C11 1.512(7)
C8 C9 1.385(7)
C8 H8 0.9500
C9 C12 1.515(7)
C10 H10A 0.9800
C10 H10B 0.9800
C10 H10C 0.9800
C11 H11A 0.9800
C11 H11B 0.9800
C11 H11C 0.9800
C12 H12A 0.9800
C12 H12B 0.9800
C12 H12C 0.9800
C13 C14 1.385(7)
C13 C18 1.391(7)
C13 N2 1.456(6)
C14 C15 1.396(7)
C14 C20 1.512(7)
C15 C16 1.393(7)
C15 H15 0.9500
C16 C17 1.373(7)
C16 C21 1.509(7)
C17 C18 1.402(7)
C17 H17 0.9500
C18 C19 1.514(7)
C19 H19A 0.9800
C19 H19B 0.9800
C19 H19C 0.9800
C20 H20A 0.9800
C20 H20B 0.9800
C20 H20C 0.9800
C21 H21A 0.9800
C21 H21B 0.9800
C21 H21C 0.9800
C22 C23 1.390(7)
C22 C27 1.413(7)
C22 Ni1 1.893(5)
C23 C24 1.403(7)
C23 H23 0.9500
C24 C25 1.391(7)
C24 H24 0.9500
C25 C26 1.379(7)
C25 H25 0.9500
C26 C27 1.396(7)
C26 H26 0.9500
C27 C28 1.461(7)
C28 C29 1.395(7)
C28 C33 1.421(7)
C29 C30 1.388(7)
C29 H29 0.9500
C30 C31 1.384(7)
C30 H30 0.9500
C31 C32 1.400(8)
C31 H31 0.9500
C32 C33 1.389(7)
C32 H32 0.9500
C33 Ni1 1.892(5)
C34 C35 1.403(8)
C34 C38 1.421(7)
C34 Ni1 2.137(5)
C34 H34 0.9500
C35 C36 1.415(8)
C35 Ni1 2.164(5)
C35 H35 0.9500
C36 C37 1.429(7)
C36 Ni1 2.131(5)
C36 H36 0.9500
C37 C38 1.413(8)
C37 Ni1 2.144(5)
C37 H37 0.9500
C38 Ni1 2.167(5)
C38 H38 0.9500
C39 O1 1.405(7)
C39 C40 1.512(8)
C39 H39A 0.9900
C39 H39B 0.9900
C40 C41 1.515(8)
C40 H40A 0.9900
C40 H40B 0.9900
C41 C42 1.502(8)
C41 H41A 0.9900
C41 H41B 0.9900
C42 O1 1.414(7)
C42 H42A 0.9900
C42 H42B 0.9900
